data_7239700
loop_
_publ_author_name
'Flores, Linda'
'L\'opez Duarte, Ismael'
'G\'omez-Lor, Berta'
'Gutierrez-Puebla, Enrique'
'Hennrich, Gunther'

_publ_section_title
;
 Supramolecular synthesis with N-hetero-tolanes: liquid crystals and
 hydrogen-bonded and halogen-bonded co-crystals
;
_journal_issue 3
_journal_name_full CrystEngComm
_journal_page_first 416
_journal_page_last 419
_journal_paper_doi 10.1039/C9CE01551E
_journal_volume 22
_journal_year 2020
_chemical_formula_moiety '0.5(Cl), C9 H10 N0.5'
_chemical_formula_sum 'C18 H20 Cl N'
_chemical_formula_weight 285.80
_space_group_crystal_system monoclinic
_space_group_IT_number 11
_space_group_name_Hall '-P 2yb'
_space_group_name_H-M_alt 'P 1 21/m 1'
_atom_sites_solution_hydrogens mixed
_atom_sites_solution_primary dual
_audit_block_doi 10.5517/ccdc.csd.cc20x5bg
_audit_creation_date 2019-11-12
_audit_creation_method
;
Olex2 1.2
(compiled May 18 2018 14:05:52 for OlexSys, GUI svn.r5506)
;
_audit_update_record
;
2019-11-19 deposited with the CCDC.	2019-12-03 downloaded from the CCDC.
;
_cell_angle_alpha 90
_cell_angle_beta 92.392(7)
_cell_angle_gamma 90
_cell_formula_units_Z 4
_cell_length_a 4.7609(5)
_cell_length_b 8.4720(10)
_cell_length_c 23.813(2)
_cell_measurement_reflns_used 1684
_cell_measurement_temperature 250
_cell_measurement_theta_max 62.864
_cell_measurement_theta_min 3.716
_cell_volume 959.64(17)
_computing_cell_refinement 'SAINT v8.37A (Bruker, 2015)'
_computing_data_reduction 'SAINT v8.37A (Bruker, 2015)'
_computing_molecular_graphics 'Olex2 (Dolomanov et al., 2009)'
_computing_publication_material 'Olex2 (Dolomanov et al., 2009)'
_computing_structure_refinement 'ShelXL (Sheldrick, 2015)'
_computing_structure_solution 'ShelXT (Sheldrick, 2015)'
_diffrn_ambient_temperature 250
_diffrn_detector 'Bruker VANTEC 500 area detector'
_diffrn_detector_area_resol_mean 7.9
_diffrn_detector_type ' area detector'
_diffrn_measured_fraction_theta_full 0.981
_diffrn_measured_fraction_theta_max 0.981
_diffrn_measurement_device 'four-circle diffractometer'
_diffrn_measurement_device_type 'Bruker X8 area detector'
_diffrn_measurement_method '\w and \f scans'
_diffrn_radiation_monochromator 'mirror optics'
_diffrn_radiation_probe x-ray
_diffrn_radiation_type CuK\a
_diffrn_radiation_wavelength 1.54178
_diffrn_reflns_av_R_equivalents 0.0530
_diffrn_reflns_av_unetI/netI 0.0451
_diffrn_reflns_Laue_measured_fraction_full 0.981
_diffrn_reflns_Laue_measured_fraction_max 0.981
_diffrn_reflns_limit_h_max 5
_diffrn_reflns_limit_h_min -5
_diffrn_reflns_limit_k_max 10
_diffrn_reflns_limit_k_min -9
_diffrn_reflns_limit_l_max 28
_diffrn_reflns_limit_l_min -25
_diffrn_reflns_number 7809
_diffrn_reflns_point_group_measured_fraction_full 0.981
_diffrn_reflns_point_group_measured_fraction_max 0.981
_diffrn_reflns_theta_full 66.281
_diffrn_reflns_theta_max 66.281
_diffrn_reflns_theta_min 1.857
_diffrn_source 'microsource X-ray tube'
_diffrn_source_type 'Incoatec I\ms'
_exptl_absorpt_coefficient_mu 3.353
_exptl_absorpt_correction_T_max 0.7526
_exptl_absorpt_correction_T_min 0.4492
_exptl_absorpt_correction_type multi-scan
_exptl_absorpt_process_details 'SADABS-2016/2 (Bruker,2016/2)'
_exptl_crystal_colour colourless
_exptl_crystal_colour_primary colourless
_exptl_crystal_density_diffrn 1.978
_exptl_crystal_description prism
_exptl_crystal_F_000 608
_exptl_crystal_size_max 0.3
_exptl_crystal_size_mid 0.1
_exptl_crystal_size_min 0.1
_refine_diff_density_max 0.256
_refine_diff_density_min -0.311
_refine_diff_density_rms 0.051
_refine_ls_extinction_method none
_refine_ls_goodness_of_fit_ref 1.112
_refine_ls_hydrogen_treatment mixed
_refine_ls_matrix_type full
_refine_ls_number_parameters 112
_refine_ls_number_reflns 1777
_refine_ls_number_restraints 0
_refine_ls_restrained_S_all 1.112
_refine_ls_R_factor_all 0.0837
_refine_ls_R_factor_gt 0.0603
_refine_ls_shift/su_max 0.000
_refine_ls_shift/su_mean 0.000
_refine_ls_structure_factor_coef Fsqd
_refine_ls_weighting_details 'w=1/[\s^2^(Fo^2^)+(0.1143P)^2^] where P=(Fo^2^+2Fc^2^)/3'
_refine_ls_weighting_scheme calc
_refine_ls_wR_factor_gt 0.1927
_refine_ls_wR_factor_ref 0.2033
_reflns_Friedel_coverage 0.000
_reflns_number_gt 1127
_reflns_number_total 1777
_reflns_threshold_expression 'I > 2\s(I)'
_cod_data_source_file c9ce01551e2.cif
_cod_data_source_block 1xHCl
_cod_depositor_comments
;Adding full bibliography for 7239700--7239703.cif.

 Adding full bibliography for 7239700--7239703.cif.
;
_cod_original_cell_volume 959.66(18)
_cod_database_code 7239700
_shelx_shelxl_version_number 2018/3
_shelx_space_group_comment
;
The symmetry employed for this shelxl refinement is uniquely defined
by the following loop, which should always be used as a source of
symmetry information in preference to the above space-group names.
They are only intended as comments.
;
_olex2_refinement_description
;
1. Fixed Uiso
 At 1.2 times of:
  All C(H) groups, All C(H,H) groups, All N(H) groups
 At 1.5 times of:
  All C(H,H,H) groups
2. Others
 Fixed Sof: H00A(0.5) H00B(0.5) H00C(0.5) H00D(0.5) H00G(0.5) H00H(0.5)
 H00J(0.5) H00K(0.5) H00L(0.5) H00M(0.5) H00N(0.5)
3.a Secondary CH2 refined with riding coordinates:
 C00A(H00A,H00B), C00B(H00C,H00D), C00E(H00G,H00H), C00G(H00J,H00K)
3.b Aromatic/amide H refined with riding coordinates:
 C009(H009), C00C(H00E), C00D(H00F), C00F(H00I)
3.c Idealised Me refined as rotating group:
 C00H(H00L,H00M,H00N)
;
_olex2_submission_special_instructions 'No special instructions were received'

loop_
_space_group_symop_operation_xyz
'x, y, z'
'-x, y+1/2, -z'
'-x, -y, -z'
'x, -y-1/2, z'

loop_
_atom_site_label
_atom_site_type_symbol
_atom_site_fract_x
_atom_site_fract_y
_atom_site_fract_z
_atom_site_U_iso_or_equiv
_atom_site_adp_type
_atom_site_occupancy
_atom_site_site_symmetry_order
_atom_site_calc_flag
_atom_site_refinement_flags_posn
_atom_site_refinement_flags_adp
_atom_site_refinement_flags_occupancy
_atom_site_disorder_assembly
_atom_site_disorder_group
Cl01 Cl 1.5601(2) 0.250000 0.46011(5) 0.0692(4) Uani 1 2 d S T P . .
C003 C 0.5702(8) 0.250000 0.67794(19) 0.0563(11) Uani 1 2 d S T P . .
C004 C 0.4083(8) 0.250000 0.71442(19) 0.0562(11) Uani 1 2 d S T P . .
N005 N 1.1526(9) 0.250000 0.55296(19) 0.098(2) Uani 1 2 d S T P . .
H005 H 1.308(12) 0.250000 0.520(3) 0.117 Uiso 1 2 d RS T P . .
C006 C 0.7704(8) 0.250000 0.63475(18) 0.0532(11) Uani 1 2 d S T P . .
C007 C 0.2171(8) 0.250000 0.75906(19) 0.0555(11) Uani 1 2 d S T P . .
C008 C -0.1531(8) 0.250000 0.84686(19) 0.0637(13) Uani 1 2 d S T P . .
C009 C 0.8672(7) 0.3906(5) 0.61336(15) 0.0713(10) Uani 1 1 d . . . . .
H009 H 0.801794 0.486726 0.626389 0.086 Uiso 1 1 calc R . . . .
C00A C -0.3545(10) 0.250000 1.0031(2) 0.0662(13) Uani 1 2 d S T P . .
H00A H -0.474716 0.342473 1.001695 0.079 Uiso 0.5 1 calc R . . . .
H00B H -0.474717 0.157527 1.001695 0.079 Uiso 0.5 1 calc R . . . .
C00B C -0.1763(9) 0.250000 0.9524(2) 0.0723(14) Uani 1 2 d S T P . .
H00C H -0.055878 0.157598 0.953977 0.087 Uiso 0.5 1 calc R . . . .
H00D H -0.055878 0.342402 0.953977 0.087 Uiso 0.5 1 calc R . . . .
C00C C 0.1216(7) 0.3905(5) 0.78080(15) 0.0761(11) Uani 1 1 d . . . . .
H00E H 0.181320 0.485983 0.766186 0.091 Uiso 1 1 calc R . . . .
C00D C -0.0618(7) 0.3895(5) 0.82406(16) 0.0788(11) Uani 1 1 d . . . . .
H00F H -0.125213 0.484883 0.838156 0.095 Uiso 1 1 calc R . . . .
C00E C -0.3427(9) 0.250000 0.8966(2) 0.0768(16) Uani 1 2 d S T P . .
H00G H -0.462614 0.342562 0.894590 0.092 Uiso 0.5 1 calc R . . . .
H00H H -0.462614 0.157438 0.894590 0.092 Uiso 0.5 1 calc R . . . .
C00F C 1.0623(7) 0.3854(7) 0.57245(16) 0.0917(15) Uani 1 1 d . . . . .
H00I H 1.131780 0.479217 0.558270 0.110 Uiso 1 1 calc R . . . .
C00G C -0.1867(13) 0.250000 1.0573(2) 0.103(2) Uani 1 2 d S T P . .
H00J H -0.066118 0.342337 1.058346 0.123 Uiso 0.5 1 calc R . . . .
H00K H -0.066118 0.157663 1.058346 0.123 Uiso 0.5 1 calc R . . . .
C00H C -0.3573(14) 0.250000 1.1094(2) 0.104(2) Uani 1 2 d S T P . .
H00L H -0.444658 0.351241 1.113520 0.156 Uiso 0.5 1 calc GR . . A -1
H00M H -0.236046 0.228921 1.141786 0.156 Uiso 0.5 1 calc GR . . A -1
H00N H -0.499513 0.169837 1.106088 0.156 Uiso 0.5 1 calc GR . . A -1

loop_
_atom_site_aniso_label
_atom_site_aniso_U_11
_atom_site_aniso_U_22
_atom_site_aniso_U_33
_atom_site_aniso_U_23
_atom_site_aniso_U_13
_atom_site_aniso_U_12
Cl01 0.0648(7) 0.0797(8) 0.0649(8) 0.000 0.0235(6) 0.000
C003 0.040(2) 0.074(3) 0.054(3) 0.000 0.0058(19) 0.000
C004 0.036(2) 0.080(3) 0.053(3) 0.000 0.0024(19) 0.000
N005 0.046(2) 0.201(7) 0.048(3) 0.000 0.012(2) 0.000
C006 0.037(2) 0.078(3) 0.045(3) 0.000 0.0027(17) 0.000
C007 0.036(2) 0.082(3) 0.050(3) 0.000 0.0080(18) 0.000
C008 0.039(2) 0.101(4) 0.052(3) 0.000 0.0062(19) 0.000
C009 0.0575(19) 0.089(2) 0.069(2) 0.013(2) 0.0108(17) 0.0031(18)
C00A 0.063(3) 0.080(3) 0.056(3) 0.000 0.017(2) 0.000
C00B 0.055(3) 0.104(4) 0.060(3) 0.000 0.013(2) 0.000
C00C 0.079(2) 0.079(2) 0.072(3) 0.008(2) 0.0276(19) 0.0009(19)
C00D 0.073(2) 0.087(3) 0.079(3) -0.002(2) 0.030(2) 0.0121(19)
C00E 0.047(3) 0.123(5) 0.062(3) 0.000 0.015(2) 0.000
C00F 0.056(2) 0.151(5) 0.068(3) 0.038(3) 0.0058(19) -0.018(2)
C00G 0.086(4) 0.168(7) 0.055(4) 0.000 0.018(3) 0.000
C00H 0.112(5) 0.141(6) 0.060(4) 0.000 0.021(3) 0.000

loop_
_atom_type_symbol
_atom_type_description
_atom_type_scat_dispersion_real
_atom_type_scat_dispersion_imag
_atom_type_scat_source
C C 0.0181 0.0091 'International Tables Vol C Tables 4.2.6.8 and 6.1.1.4'
H H 0.0000 0.0000 'International Tables Vol C Tables 4.2.6.8 and 6.1.1.4'
Cl Cl 0.3639 0.7018 'International Tables Vol C Tables 4.2.6.8 and 6.1.1.4'
N N 0.0311 0.0180 'International Tables Vol C Tables 4.2.6.8 and 6.1.1.4'

loop_
_geom_angle_atom_site_label_1
_geom_angle_atom_site_label_2
_geom_angle_atom_site_label_3
_geom_angle
_geom_angle_site_symmetry_1
_geom_angle_site_symmetry_3
C004 C003 C006 178.8(5) . .
C003 C004 C007 179.0(5) . .
C00F N005 H005 119.4(2) 4_565 .
C00F N005 H005 119.4(2) . .
C00F N005 C00F 121.3(5) . 4_565
C009 C006 C003 120.5(2) 4_565 .
C009 C006 C003 120.5(2) . .
C009 C006 C009 119.0(4) . 4_565
C00C C007 C004 120.6(2) . .
C00C C007 C004 120.6(2) 4_565 .
C00C C007 C00C 118.8(4) 4_565 .
C00D C008 C00D 118.1(4) 4_565 .
C00D C008 C00E 121.0(2) 4_565 .
C00D C008 C00E 121.0(2) . .
C006 C009 H009 120.7 . .
C00F C009 C006 118.6(4) . .
C00F C009 H009 120.7 . .
H00A C00A H00B 107.7 . .
C00B C00A H00A 108.9 . .
C00B C00A H00B 108.9 . .
C00G C00A H00A 108.9 . .
C00G C00A H00B 108.9 . .
C00G C00A C00B 113.3(4) . .
C00A C00B H00C 108.7 . .
C00A C00B H00D 108.7 . .
C00A C00B C00E 114.3(4) . .
H00C C00B H00D 107.6 . .
C00E C00B H00C 108.7 . .
C00E C00B H00D 108.7 . .
C007 C00C H00E 119.9 . .
C00D C00C C007 120.2(3) . .
C00D C00C H00E 119.9 . .
C008 C00D H00F 119.4 . .
C00C C00D C008 121.3(4) . .
C00C C00D H00F 119.4 . .
C008 C00E H00G 109.2 . .
C008 C00E H00H 109.2 . .
C00B C00E C008 112.1(4) . .
C00B C00E H00G 109.2 . .
C00B C00E H00H 109.2 . .
H00G C00E H00H 107.9 . .
N005 C00F C009 121.2(4) . .
N005 C00F H00I 119.4 . .
C009 C00F H00I 119.4 . .
C00A C00G H00J 108.5 . .
C00A C00G H00K 108.5 . .
C00A C00G C00H 115.1(5) . .
H00J C00G H00K 107.5 . .
C00H C00G H00J 108.5 . .
C00H C00G H00K 108.5 . .
C00G C00H H00L 109.5 . .
C00G C00H H00M 109.5 . .
C00G C00H H00N 109.5 . .
H00L C00H H00M 109.5 . .
H00L C00H H00N 109.5 . .
H00M C00H H00N 109.5 . .

loop_
_geom_bond_atom_site_label_1
_geom_bond_atom_site_label_2
_geom_bond_distance
_geom_bond_site_symmetry_2
C003 C004 1.185(6) .
C003 C006 1.431(5) .
C004 C007 1.428(5) .
N005 H005 1.11(6) .
N005 C00F 1.316(5) .
N005 C00F 1.316(5) 4_565
C006 C009 1.382(4) .
C006 C009 1.382(4) 4_565
C007 C00C 1.382(4) .
C007 C00C 1.382(4) 4_565
C008 C00D 1.379(4) 4_565
C008 C00D 1.379(4) .
C008 C00E 1.519(6) .
C009 H009 0.9300 .
C009 C00F 1.375(5) .
C00A H00A 0.9700 .
C00A H00B 0.9700 .
C00A C00B 1.505(6) .
C00A C00G 1.490(8) .
C00B H00C 0.9700 .
C00B H00D 0.9700 .
C00B C00E 1.517(7) .
C00C H00E 0.9300 .
C00C C00D 1.378(4) .
C00D H00F 0.9300 .
C00E H00G 0.9700 .
C00E H00H 0.9700 .
C00F H00I 0.9300 .
C00G H00J 0.9700 .
C00G H00K 0.9700 .
C00G C00H 1.511(7) .
C00H H00L 0.9600 .
C00H H00M 0.9600 .
C00H H00N 0.9600 .

loop_
_geom_hbond_atom_site_label_D
_geom_hbond_atom_site_label_H
_geom_hbond_atom_site_label_A
_geom_hbond_distance_DH
_geom_hbond_distance_HA
_geom_hbond_distance_DA
_geom_hbond_angle_DHA
_geom_hbond_publ_flag
N005 H005 Cl01 1.11(6) 1.89(6) 3.002(4) 177(5) yes

loop_
_smtbx_masks_void_nr
_smtbx_masks_void_average_x
_smtbx_masks_void_average_y
_smtbx_masks_void_average_z
_smtbx_masks_void_volume
_smtbx_masks_void_count_electrons
1 -0.285 0.250 0.290 95.1 27.1
2 -0.041 0.750 0.710 95.1 26.5
